data_7710913
loop_
_publ_author_name
'Siddique, Rashid G.'
'Arachchige, Kasun'
'AL-Fayaad, Hydar'
'McMurtrie, John C.'
'Clegg, Jack Kay'

_publ_section_title
;
 Sterics and metal-ion radius control the self-assembly of [M2L3]
 helicates
;
_journal_name_full 'Dalton Transactions'
_journal_paper_doi 10.1039/D2DT02241A
_journal_year 2022
_chemical_formula_moiety 'C90 H54 Co2 N12, 4[C2H3N], 4[ClO4]'
_chemical_formula_sum 'C98 H66 Cl4 Co2 N16 O16'
_chemical_formula_weight 1983.32
_space_group_crystal_system orthorhombic
_space_group_IT_number 60
_space_group_name_Hall '-P 2n 2ab'
_space_group_name_H-M_alt 'P b c n'
_atom_sites_solution_hydrogens geom
_atom_sites_solution_primary dual
_audit_creation_date 2022-06-08
_audit_creation_method
;
Olex2 1.5
(compiled 2022.04.07 svn.rca3783a0 for OlexSys, GUI svn.r6498)
;
_audit_update_record
;
2022-06-08 deposited with the CCDC.	2022-08-02 downloaded from the CCDC.
;
_cell_angle_alpha 90
_cell_angle_beta 90
_cell_angle_gamma 90
_cell_formula_units_Z 8
_cell_length_a 13.876(3)
_cell_length_b 40.319(8)
_cell_length_c 33.407(7)
_cell_measurement_reflns_used 16797
_cell_measurement_temperature 100(2)
_cell_measurement_theta_max 25.219
_cell_measurement_theta_min 2.089
_cell_volume 18690(7)
_computing_cell_refinement 'XDS (Kabsch, 1993)'
_computing_data_collection 'AS QEGUI'
_computing_data_reduction 'XDS (Kabsch, 1993)'
_computing_molecular_graphics 'Olex2 1.5 (Dolomanov et al., 2009)'
_computing_publication_material 'Olex2 1.5 (Dolomanov et al., 2009)'
_computing_structure_refinement 'SHELXL 2018/3 (Sheldrick, 2015)'
_computing_structure_solution 'SHELXT 2014/5 (Sheldrick, 2014)'
_diffrn_ambient_temperature 100(2)
_diffrn_measured_fraction_theta_full 0.995
_diffrn_measured_fraction_theta_max 0.995
_diffrn_measurement_device_type 'Dectris Eiger 16M'
_diffrn_measurement_method 'Omega Scan'
_diffrn_radiation_monochromator 'Silicon Double Crystal'
_diffrn_radiation_type synchrotron
_diffrn_radiation_wavelength 0.7108
_diffrn_reflns_av_R_equivalents 0.0957
_diffrn_reflns_av_unetI/netI 0.0362
_diffrn_reflns_Laue_measured_fraction_full 0.995
_diffrn_reflns_Laue_measured_fraction_max 0.995
_diffrn_reflns_limit_h_max 16
_diffrn_reflns_limit_h_min -16
_diffrn_reflns_limit_k_max 48
_diffrn_reflns_limit_k_min -48
_diffrn_reflns_limit_l_max 39
_diffrn_reflns_limit_l_min -36
_diffrn_reflns_number 199521
_diffrn_reflns_point_group_measured_fraction_full 0.995
_diffrn_reflns_point_group_measured_fraction_max 0.995
_diffrn_reflns_theta_full 25.219
_diffrn_reflns_theta_max 25.219
_diffrn_reflns_theta_min 2.089
_diffrn_source Synchrotron
_exptl_absorpt_coefficient_mu 0.545
_exptl_absorpt_correction_type multi-scan
_exptl_absorpt_process_details 'XDS (Kabsch, 1993)'
_exptl_crystal_colour yellow
_exptl_crystal_colour_primary yellow
_exptl_crystal_density_diffrn 1.410
_exptl_crystal_description cube
_exptl_crystal_F_000 8128
_exptl_crystal_size_max 0.12
_exptl_crystal_size_mid 0.06
_exptl_crystal_size_min 0.04
_exptl_transmission_factor_max 0
_exptl_transmission_factor_min 0
_refine_diff_density_max 0.647
_refine_diff_density_min -0.426
_refine_diff_density_rms 0.088
_refine_ls_extinction_method none
_refine_ls_goodness_of_fit_ref 0.910
_refine_ls_hydrogen_treatment constr
_refine_ls_matrix_type full
_refine_ls_number_parameters 853
_refine_ls_number_reflns 16797
_refine_ls_number_restraints 9
_refine_ls_restrained_S_all 0.912
_refine_ls_R_factor_all 0.2101
_refine_ls_R_factor_gt 0.1468
_refine_ls_shift/su_max 0.002
_refine_ls_shift/su_mean 0.000
_refine_ls_structure_factor_coef Fsqd
_refine_ls_weighting_details 'w=1/[\s^2^(Fo^2^)+(0.1000P)^2^+95.0000P] where P=(Fo^2^+2Fc^2^)/3'
_refine_ls_weighting_scheme calc
_refine_ls_wR_factor_gt 0.3449
_refine_ls_wR_factor_ref 0.3880
_reflns_Friedel_coverage 0.000
_reflns_number_gt 6920
_reflns_number_total 16797
_reflns_threshold_expression 'I > 2\s(I)'
_cod_data_source_file d2dt02241a2.cif
_cod_data_source_block pbcn_a
_cod_depositor_comments
;
The following automatic conversions were performed:

data item '_exptl_absorpt_correction_type' value 'Multi-Scan' was
changed to 'multi-scan' in accordance with the
/home/data/users/saulius/crontab/automatic-downloads/rss-feeds/RSC/lib/dictionaries/cif_core.dic
dictionary named 'cif_core.dic' version 2.4.2 last updated on
2011-04-26.

Automatic conversion script
Id: cif_fix_values 7556 2019-12-06 15:28:31Z antanas 
;
_cod_database_code 7710913
_shelx_shelxl_version_number 2018/3
_shelx_space_group_comment
;
The symmetry employed for this shelxl refinement is uniquely defined
by the following loop, which should always be used as a source of
symmetry information in preference to the above space-group names.
They are only intended as comments.
;
_shelx_estimated_absorpt_t_max 0.979
_shelx_estimated_absorpt_t_min 0.937
_olex2_refinement_description
;
1. Fixed Uiso
 At 1.2 times of:
  All C(H) groups
2. Restrained distances
 C33-C34
 1.45 with sigma of 0.02
 C75-C72
 1.45 with sigma of 0.02
 C19-C20
 1.2 with sigma of 0.02
3. Uiso/Uaniso restraints and constraints
Uanis(C30) \\sim Ueq: with sigma of 0.001 and sigma for terminal atoms of 0.0005
Uanis(N10) = Uanis(C86) = Uanis(C87) = Uanis(C88) = Uanis(C90) = Uanis(C89)
Uanis(C27) = Uanis(C56) = Uanis(C57) = Uanis(C58) = Uanis(C59) = Uanis(C60) =
Uanis(N4)
Uanis(C15) = Uanis(C14)
4.a Aromatic/amide H refined with riding coordinates:
 C55(H55), C50(H50), C45(H45), C85(H85), C70(H70), C67(H67), C12(H12),
 C22(H22), C80(H80), C38(H38), C10(H10), C52(H52), C64(H64), C7(H7), C40(H40),
 C68(H68), C82(H82), C87(H87), C88(H88), C89(H89), C90(H90), C83(H83), C2(H2),
 C17(H17), C53(H53), C37(H37), C3(H3), C60(H60), C75(H75), C63(H63), C61(H61),
 C1(H1), C8(H8), C62(H62), C31(H31), C27(H27), C25(H25), C34(H34), C4(H4),
 C24(H24), C28(H28), C29(H29), C30(H30), C59(H59), C32(H32), C57(H57), C33(H33),
  C58(H58)
4.b Fitted hexagon refined as free rotating group:
 C86(C87,C88,C89,C90,N10)
4.c :
 C49(H49), C44(H44), C79(H79), C20(H20), C15(H15), C74(H74)
;
_smtbx_masks_special_details
;
A solvent mask was calculated and 2444 electrons were 
found in a volume of 6984\%A^3^ in 2 voids per unit cell. 
This is consistent with the presence of 
4.0[C2H3N], 4[ClO4] per Asymmetric Unit 
which account for 2272 electrons 
per unit cell.
;
_smtbx_masks_void_probe_radius 1.2
_smtbx_masks_void_truncation_radius 1.2
_olex2_submission_special_instructions 'No special instructions were received'

loop_
_space_group_symop_operation_xyz
'x, y, z'
'-x+1/2, -y+1/2, z+1/2'
'-x, y, -z+1/2'
'x+1/2, -y+1/2, -z'
'-x, -y, -z'
'x-1/2, y-1/2, -z-1/2'
'x, -y, z-1/2'
'-x-1/2, y-1/2, z'

loop_
_atom_site_label
_atom_site_type_symbol
_atom_site_fract_x
_atom_site_fract_y
_atom_site_fract_z
_atom_site_U_iso_or_equiv
_atom_site_adp_type
_atom_site_occupancy
_atom_site_site_symmetry_order
_atom_site_calc_flag
_atom_site_refinement_flags_posn
_atom_site_refinement_flags_adp
_atom_site_refinement_flags_occupancy
_atom_site_disorder_assembly
_atom_site_disorder_group
Co1 Co 0.43805(13) 0.78890(4) 0.40690(5) 0.1376(6) Uani 1 1 d . . . . .
Co2 Co 0.65793(15) 0.50061(4) 0.38972(5) 0.1487(7) Uani 1 1 d . . . . .
N3 N 0.3919(8) 0.7550(3) 0.3613(3) 0.138(3) Uani 1 1 d . . . . .
N6 N 0.4113(7) 0.7542(3) 0.4539(3) 0.126(3) Uani 1 1 d . . . . .
N2 N 0.5807(8) 0.7721(2) 0.3979(3) 0.135(3) Uani 1 1 d . . . . .
N11 N 0.7422(8) 0.5360(2) 0.4203(3) 0.150(4) Uani 1 1 d . . . . .
N8 N 0.6466(9) 0.5333(3) 0.3379(3) 0.144(3) Uani 1 1 d . . . . .
N9 N 0.5226(8) 0.5176(3) 0.4129(3) 0.145(4) Uani 1 1 d . . . . .
N5 N 0.4650(8) 0.8166(3) 0.4597(3) 0.156(4) Uani 1 1 d . . . . .
N1 N 0.4955(10) 0.8237(2) 0.3633(3) 0.142(3) Uani 1 1 d . . . . .
N7 N 0.7794(8) 0.4843(3) 0.3544(3) 0.146(3) Uani 1 1 d . . . . .
C47 C 0.5348(10) 0.6755(3) 0.3026(3) 0.130(4) Uani 1 1 d . . . . .
N12 N 0.7084(9) 0.4737(3) 0.4400(3) 0.156(4) Uani 1 1 d . . . . .
C51 C 0.3957(10) 0.7054(4) 0.3261(4) 0.135(4) Uani 1 1 d . . . . .
C54 C 0.3022(14) 0.7606(3) 0.3523(4) 0.141(4) Uani 1 1 d . . . . .
C46 C 0.4370(9) 0.6753(3) 0.3149(3) 0.124(3) Uani 1 1 d . . . . .
C55 C 0.4349(10) 0.7297(3) 0.3483(4) 0.126(4) Uani 1 1 d . . . . .
H55 H 0.501299 0.727583 0.354772 0.151 Uiso 1 1 calc R U . . .
C50 C 0.5838(9) 0.6417(3) 0.2958(3) 0.120(3) Uani 1 1 d . . . . .
H50 H 0.647215 0.641434 0.285124 0.144 Uiso 1 1 calc R U . . .
C11 C 0.7360(10) 0.6947(3) 0.4165(4) 0.136(4) Uani 1 1 d . . . . .
C6 C 0.6401(12) 0.7874(3) 0.3722(4) 0.131(4) Uani 1 1 d . . . . .
N4 N 0.2872(9) 0.8058(3) 0.4003(3) 0.1660(19) Uani 1 1 d . . . . .
C71 C 0.3884(12) 0.6652(3) 0.4740(4) 0.136(4) Uani 1 1 d . . . . .
C42 C 0.4409(12) 0.6144(3) 0.3166(3) 0.129(4) Uani 1 1 d . . . . .
C16 C 0.7725(10) 0.6268(4) 0.4333(4) 0.140(4) Uani 1 1 d . . . . .
C21 C 0.7808(9) 0.5920(3) 0.4402(4) 0.140(4) Uani 1 1 d . . . . .
C41 C 0.5411(10) 0.6120(3) 0.3043(3) 0.118(3) Uani 1 1 d . . . . .
C73 C 0.2515(13) 0.6700(3) 0.4244(5) 0.153(5) Uani 1 1 d . . . . .
C5 C 0.5894(12) 0.8195(3) 0.3530(5) 0.149(5) Uani 1 1 d . . . . .
C36 C 0.7189(13) 0.5288(3) 0.3114(4) 0.153(5) Uani 1 1 d . . . . .
C45 C 0.3947(8) 0.6435(3) 0.3205(3) 0.116(3) Uani 1 1 d . . . . .
H45 H 0.328322 0.642792 0.327432 0.139 Uiso 1 1 calc R U . . .
C9 C 0.7076(11) 0.7303(3) 0.4021(4) 0.138(4) Uani 1 1 d . . . . .
C48 C 0.5900(9) 0.7035(3) 0.2934(4) 0.135(4) Uani 1 1 d . . . . .
C85 C 0.5084(11) 0.5492(3) 0.4321(4) 0.134(4) Uani 1 1 d . . . . .
H85 H 0.563446 0.561235 0.440771 0.161 Uiso 1 1 calc R U . . .
C69 C 0.3878(9) 0.7006(3) 0.4812(4) 0.133(4) Uani 1 1 d . . . . .
C65 C 0.4543(10) 0.8012(4) 0.4954(4) 0.140(4) Uani 1 1 d . . . . .
C81 C 0.4233(11) 0.5619(3) 0.4382(4) 0.128(4) Uani 1 1 d . . . . .
C70 C 0.3927(9) 0.7234(3) 0.4499(4) 0.144(4) Uani 1 1 d . . . . .
H70 H 0.381247 0.715434 0.423596 0.172 Uiso 1 1 calc R U . . .
C67 C 0.4190(10) 0.7464(4) 0.5237(4) 0.159(5) Uani 1 1 d . . . . .
H67 H 0.430102 0.755850 0.549333 0.191 Uiso 1 1 calc R U . . .
C18 C 0.7184(10) 0.6845(3) 0.4548(5) 0.143(4) Uani 1 1 d . . . . .
C12 C 0.7680(9) 0.6763(3) 0.3857(5) 0.147(4) Uani 1 1 d . . . . .
H12 H 0.778605 0.684987 0.359599 0.176 Uiso 1 1 calc R U . . .
C22 C 0.7439(9) 0.5698(3) 0.4149(4) 0.140(4) Uani 1 1 d . . . . .
H22 H 0.716128 0.578060 0.390887 0.168 Uiso 1 1 calc R U . . .
C72 C 0.3261(11) 0.6509(3) 0.4456(5) 0.158(5) Uani 1 1 d D . . . .
C39 C 0.6008(10) 0.5809(3) 0.3045(4) 0.136(4) Uani 1 1 d . . . . .
C43 C 0.3766(11) 0.5814(4) 0.3236(4) 0.148(4) Uani 1 1 d . . . . .
C66 C 0.4191(11) 0.7667(3) 0.4912(5) 0.164(5) Uani 1 1 d . . . . .
C80 C 0.4575(9) 0.6431(3) 0.4923(4) 0.132(4) Uani 1 1 d . . . . .
H80 H 0.499535 0.652125 0.511995 0.159 Uiso 1 1 calc R U . . .
C38 C 0.6699(11) 0.5776(3) 0.2769(4) 0.153(5) Uani 1 1 d . . . . .
H38 H 0.679832 0.593964 0.256890 0.184 Uiso 1 1 calc R U . . .
C76 C 0.4108(12) 0.5951(4) 0.4530(4) 0.151(5) Uani 1 1 d . . . . .
C78 C 0.5399(12) 0.5900(3) 0.5052(4) 0.141(4) Uani 1 1 d . . . . .
C35 C 0.7935(13) 0.4994(4) 0.3200(4) 0.156(5) Uani 1 1 d . . . . .
C10 C 0.6133(11) 0.7456(3) 0.4145(4) 0.149(4) Uani 1 1 d . . . . .
H10 H 0.576857 0.735401 0.435170 0.179 Uiso 1 1 calc R U . . .
C77 C 0.4668(10) 0.6089(3) 0.4830(4) 0.133(4) Uani 1 1 d . . . . .
C52 C 0.2996(13) 0.7086(3) 0.3149(4) 0.151(5) Uani 1 1 d . . . . .
H52 H 0.270019 0.691910 0.299024 0.181 Uiso 1 1 calc R U . . .
C64 C 0.4767(10) 0.8173(4) 0.5305(5) 0.146(5) Uani 1 1 d . . . . .
H64 H 0.467932 0.806106 0.555314 0.175 Uiso 1 1 calc R U . . .
C7 C 0.7252(11) 0.7777(3) 0.3623(4) 0.140(4) Uani 1 1 d . . . . .
H7 H 0.761791 0.790759 0.344108 0.169 Uiso 1 1 calc R U . . .
C19 C 0.6893(11) 0.7018(3) 0.4887(4) 0.147(5) Uani 1 1 d D . . . .
C40 C 0.5852(9) 0.5580(3) 0.3348(4) 0.135(4) Uani 1 1 d . . . . .
H40 H 0.532198 0.560151 0.352561 0.162 Uiso 1 1 calc R U . . .
C26 C 0.7709(11) 0.4887(3) 0.4656(4) 0.145(4) Uani 1 1 d . . . . .
C23 C 0.7832(10) 0.5269(3) 0.4543(5) 0.140(4) Uani 1 1 d . . . . .
C68 C 0.4034(9) 0.7126(3) 0.5212(4) 0.143(4) Uani 1 1 d . . . . .
H68 H 0.403010 0.698502 0.543967 0.171 Uiso 1 1 calc R U . . .
C84 C 0.4454(13) 0.4998(3) 0.4031(4) 0.140(4) Uani 1 1 d . . . . .
C82 C 0.3376(12) 0.5427(4) 0.4266(3) 0.159(5) Uani 1 1 d . . . . .
H82 H 0.274506 0.551474 0.429711 0.191 Uiso 1 1 calc R U . . .
C49 C 0.6394(10) 0.7254(3) 0.2850(4) 0.140(4) Uani 1 1 d . . . . .
H49 H 0.680213 0.743374 0.278028 0.168 Uiso 1 1 calc R U . . .
C86 C 0.4627(8) 0.46783(18) 0.3807(3) 0.192(3) Uani 1 1 d G . . . .
C87 C 0.3935(6) 0.4450(2) 0.3685(3) 0.192(3) Uani 1 1 d G . . . .
H87 H 0.328511 0.447479 0.376885 0.231 Uiso 1 1 calc R U . . .
C88 C 0.4195(7) 0.4186(2) 0.3440(3) 0.192(3) Uani 1 1 d G . . . .
H88 H 0.372242 0.403006 0.335710 0.231 Uiso 1 1 calc R U . . .
C89 C 0.5146(8) 0.41500(18) 0.3317(3) 0.192(3) Uani 1 1 d G . . . .
H89 H 0.532385 0.396940 0.315019 0.231 Uiso 1 1 calc R U . . .
C90 C 0.5838(6) 0.4378(2) 0.3439(3) 0.192(3) Uani 1 1 d G . . . .
H90 H 0.648799 0.435346 0.335503 0.231 Uiso 1 1 calc R U . . .
N10 N 0.5578(7) 0.46423(18) 0.3684(3) 0.192(3) Uani 1 1 d G . . . .
C13 C 0.7845(9) 0.6419(4) 0.3963(5) 0.165(5) Uani 1 1 d . . . . .
C83 C 0.3527(11) 0.5103(3) 0.4105(4) 0.144(4) Uani 1 1 d . . . . .
H83 H 0.299517 0.496199 0.405035 0.172 Uiso 1 1 calc R U . . .
C56 C 0.2423(12) 0.7896(3) 0.3684(5) 0.1660(19) Uani 1 1 d . . . . .
C2 C 0.4845(14) 0.8686(4) 0.3188(5) 0.163(5) Uani 1 1 d . . . . .
H2 H 0.450056 0.886419 0.306872 0.195 Uiso 1 1 calc R U . . .
C17 C 0.7390(9) 0.6507(5) 0.4588(4) 0.151(5) Uani 1 1 d . . . . .
H17 H 0.727001 0.642525 0.485019 0.181 Uiso 1 1 calc R U . . .
C14 C 0.8285(12) 0.6204(4) 0.3604(5) 0.170(4) Uani 1 1 d . . . . .
C53 C 0.2459(10) 0.7367(4) 0.3270(4) 0.149(4) Uani 1 1 d . . . . .
H53 H 0.180440 0.740087 0.319729 0.179 Uiso 1 1 calc R U . . .
C37 C 0.7239(11) 0.5505(3) 0.2787(4) 0.160(5) Uani 1 1 d . . . . .
H37 H 0.767019 0.545768 0.257367 0.192 Uiso 1 1 calc R U . . .
C44 C 0.3301(12) 0.5580(3) 0.3271(4) 0.160(5) Uani 1 1 d . . . . .
H44 H 0.291777 0.538618 0.330012 0.192 Uiso 1 1 calc R U . . .
C3 C 0.5767(15) 0.8626(4) 0.3081(5) 0.174(6) Uani 1 1 d . . . . .
H3 H 0.603569 0.875143 0.286763 0.208 Uiso 1 1 calc R U . . .
C79 C 0.5978(11) 0.5754(3) 0.5242(4) 0.144(5) Uani 1 1 d . . . . .
H79 H 0.644305 0.563725 0.539546 0.173 Uiso 1 1 calc R U . . .
C60 C 0.2526(11) 0.8323(3) 0.4157(4) 0.1660(19) Uani 1 1 d . . . . .
H60 H 0.291248 0.845260 0.433218 0.199 Uiso 1 1 calc R U . . .
C75 C 0.3399(11) 0.6137(3) 0.4343(4) 0.159(5) Uani 1 1 d D . . . .
H75 H 0.299801 0.603781 0.414548 0.191 Uiso 1 1 calc R U . . .
C63 C 0.5089(11) 0.8467(5) 0.5304(4) 0.164(5) Uani 1 1 d . . . . .
H63 H 0.526832 0.856340 0.555235 0.196 Uiso 1 1 calc R U . . .
C61 C 0.4974(11) 0.8491(4) 0.4588(4) 0.170(5) Uani 1 1 d . . . . .
H61 H 0.504998 0.859933 0.433790 0.204 Uiso 1 1 calc R U . . .
C1 C 0.4410(12) 0.8489(3) 0.3466(4) 0.151(5) Uani 1 1 d . . . . .
H1 H 0.375872 0.852441 0.354345 0.181 Uiso 1 1 calc R U . . .
C20 C 0.6620(12) 0.7187(3) 0.5144(4) 0.167(5) Uani 1 1 d D . . . .
H20 H 0.639685 0.732571 0.535376 0.200 Uiso 1 1 calc R U . . .
C8 C 0.7643(11) 0.7493(4) 0.3773(4) 0.163(5) Uani 1 1 d . . . . .
H8 H 0.828248 0.742806 0.370834 0.195 Uiso 1 1 calc R U . . .
C62 C 0.5198(11) 0.8665(4) 0.4948(6) 0.183(6) Uani 1 1 d . . . . .
H62 H 0.539973 0.888964 0.495288 0.219 Uiso 1 1 calc R U . . .
C31 C 0.8452(12) 0.4627(4) 0.3632(4) 0.153(5) Uani 1 1 d . . . . .
H31 H 0.842081 0.453368 0.389305 0.184 Uiso 1 1 calc R U . . .
C27 C 0.8274(11) 0.4708(4) 0.4934(5) 0.1660(19) Uani 1 1 d . . . . .
H27 H 0.874666 0.482023 0.508887 0.199 Uiso 1 1 calc R U . . .
C25 C 0.8251(11) 0.5814(3) 0.4746(4) 0.164(5) Uani 1 1 d . . . . .
H25 H 0.853301 0.596698 0.492776 0.197 Uiso 1 1 calc R U . . .
C34 C 0.8664(13) 0.4915(4) 0.2944(5) 0.180(6) Uani 1 1 d D . . . .
H34 H 0.866636 0.500212 0.268008 0.216 Uiso 1 1 calc R U . . .
C15 C 0.8602(12) 0.6066(3) 0.3317(5) 0.170(4) Uani 1 1 d . . . . .
H15 H 0.885499 0.595637 0.308827 0.204 Uiso 1 1 calc R U . . .
C4 C 0.6330(11) 0.8396(3) 0.3265(5) 0.162(5) Uani 1 1 d . . . . .
H4 H 0.699934 0.837793 0.320807 0.195 Uiso 1 1 calc R U . . .
C74 C 0.1903(10) 0.6850(4) 0.4069(5) 0.165(5) Uani 1 1 d . . . . .
H74 H 0.141575 0.696840 0.392975 0.198 Uiso 1 1 calc R U . . .
C24 C 0.8272(10) 0.5463(3) 0.4819(4) 0.151(4) Uani 1 1 d . . . . .
H24 H 0.857722 0.537175 0.504851 0.182 Uiso 1 1 calc R U . . .
C28 C 0.8150(13) 0.4386(5) 0.4979(5) 0.167(6) Uani 1 1 d . . . . .
H28 H 0.850544 0.426536 0.517351 0.200 Uiso 1 1 calc R U . . .
C29 C 0.7527(13) 0.4239(4) 0.4750(5) 0.171(6) Uani 1 1 d . . . . .
H29 H 0.748156 0.400591 0.478680 0.206 Uiso 1 1 calc R U . . .
C30 C 0.6879(10) 0.4375(3) 0.4443(4) 0.151(4) Uani 1 1 d . U . . .
H30 H 0.640994 0.425354 0.429628 0.182 Uiso 1 1 calc R U . . .
C59 C 0.1635(11) 0.8418(3) 0.4075(4) 0.1660(19) Uani 1 1 d . . . . .
H59 H 0.134623 0.859183 0.422457 0.199 Uiso 1 1 calc R U . . .
C32 C 0.9142(13) 0.4526(4) 0.3407(5) 0.175(6) Uani 1 1 d . . . . .
H32 H 0.949024 0.432940 0.346852 0.210 Uiso 1 1 calc R U . . .
C57 C 0.1546(11) 0.8021(3) 0.3565(4) 0.1660(19) Uani 1 1 d . . . . .
H57 H 0.121824 0.793819 0.333655 0.199 Uiso 1 1 calc R U . . .
C33 C 0.9368(12) 0.4717(4) 0.3062(6) 0.209(7) Uani 1 1 d D . . . .
H33 H 0.997073 0.470378 0.292869 0.251 Uiso 1 1 calc R U . . .
C58 C 0.1165(11) 0.8276(3) 0.3796(4) 0.1660(19) Uani 1 1 d . . . . .
H58 H 0.052575 0.834800 0.374341 0.199 Uiso 1 1 calc R U . . .

loop_
_atom_site_aniso_label
_atom_site_aniso_U_11
_atom_site_aniso_U_22
_atom_site_aniso_U_33
_atom_site_aniso_U_23
_atom_site_aniso_U_13
_atom_site_aniso_U_12
Co1 0.1744(15) 0.1074(10) 0.1310(12) 0.0139(8) 0.0102(11) 0.0105(10)
Co2 0.2027(18) 0.1055(10) 0.1378(13) 0.0064(9) -0.0131(12) 0.0105(11)
N3 0.117(7) 0.138(9) 0.160(9) 0.019(7) -0.004(7) -0.003(7)
N6 0.166(8) 0.118(7) 0.094(6) 0.008(5) 0.013(6) 0.007(6)
N2 0.181(10) 0.097(6) 0.127(7) 0.007(5) -0.014(7) 0.001(6)
N11 0.207(10) 0.112(7) 0.130(7) 0.021(6) -0.058(7) -0.012(7)
N8 0.178(10) 0.139(8) 0.114(7) 0.000(6) -0.016(7) -0.011(8)
N9 0.184(10) 0.116(7) 0.135(8) 0.029(6) -0.032(7) -0.027(7)
N5 0.191(10) 0.127(8) 0.151(10) -0.010(7) -0.010(8) 0.011(7)
N1 0.198(11) 0.089(6) 0.137(8) 0.001(5) -0.008(8) -0.030(7)
N7 0.196(10) 0.110(7) 0.132(8) -0.007(6) -0.028(8) 0.016(7)
C47 0.154(11) 0.140(10) 0.096(7) 0.017(7) -0.011(7) -0.010(9)
N12 0.210(11) 0.117(7) 0.141(8) -0.002(6) -0.004(8) 0.022(7)
C51 0.102(9) 0.135(11) 0.167(11) 0.027(9) 0.034(8) 0.044(8)
C54 0.207(14) 0.089(7) 0.127(9) 0.000(6) 0.039(10) -0.013(9)
C46 0.128(9) 0.136(9) 0.107(7) 0.015(6) 0.012(7) 0.023(8)
C55 0.148(10) 0.094(7) 0.135(9) -0.013(6) -0.001(8) 0.024(8)
C50 0.157(9) 0.110(8) 0.092(6) 0.008(5) 0.012(6) 0.020(7)
C11 0.164(11) 0.101(8) 0.143(10) -0.008(8) -0.019(9) 0.004(8)
C6 0.163(12) 0.122(9) 0.109(8) 0.026(7) 0.012(8) -0.004(9)
N4 0.189(5) 0.133(4) 0.176(5) -0.006(3) -0.001(4) 0.018(4)
C71 0.187(13) 0.123(10) 0.099(8) 0.001(7) 0.010(8) -0.042(10)
C42 0.203(14) 0.092(7) 0.093(7) 0.005(5) -0.030(8) 0.002(9)
C16 0.170(12) 0.149(12) 0.101(8) 0.004(8) 0.003(8) -0.025(9)
C21 0.157(10) 0.101(8) 0.161(11) 0.007(8) -0.042(9) 0.008(7)
C41 0.142(10) 0.120(9) 0.093(7) 0.000(6) -0.004(7) -0.016(8)
C73 0.179(14) 0.107(9) 0.174(13) 0.034(8) 0.048(11) -0.014(9)
C5 0.147(12) 0.133(11) 0.169(12) -0.006(9) 0.014(10) -0.023(9)
C36 0.225(16) 0.130(10) 0.103(9) -0.004(8) -0.007(10) -0.016(11)
C45 0.145(9) 0.100(7) 0.102(7) 0.014(6) -0.001(6) -0.018(7)
C9 0.153(11) 0.140(10) 0.122(9) -0.019(8) -0.001(8) -0.012(9)
C48 0.138(10) 0.101(8) 0.166(11) 0.004(8) -0.006(8) -0.011(7)
C85 0.149(11) 0.094(8) 0.161(10) -0.007(7) -0.003(9) 0.012(7)
C69 0.175(11) 0.101(8) 0.123(9) 0.020(7) 0.048(8) 0.021(7)
C65 0.155(11) 0.177(13) 0.089(7) 0.020(9) 0.021(8) 0.029(9)
C81 0.152(11) 0.109(9) 0.124(8) 0.022(7) -0.015(8) -0.036(9)
C70 0.172(11) 0.122(9) 0.137(10) 0.005(8) -0.002(8) 0.020(9)
C67 0.202(13) 0.148(11) 0.127(10) -0.024(9) 0.026(9) -0.026(10)
C18 0.153(11) 0.103(9) 0.173(14) 0.036(9) -0.001(10) 0.011(8)
C12 0.164(11) 0.093(8) 0.182(13) 0.006(8) -0.004(9) 0.020(8)
C22 0.169(11) 0.107(8) 0.144(10) 0.001(7) -0.040(8) 0.003(8)
C72 0.148(11) 0.131(11) 0.194(14) 0.059(11) 0.034(10) -0.002(9)
C39 0.144(10) 0.128(10) 0.135(10) -0.013(8) -0.020(8) 0.049(8)
C43 0.165(12) 0.164(13) 0.116(9) 0.013(9) -0.006(8) 0.005(10)
C66 0.222(15) 0.103(8) 0.167(13) 0.034(9) 0.028(11) -0.039(9)
C80 0.143(10) 0.133(10) 0.121(9) 0.020(8) 0.007(7) -0.016(8)
C38 0.210(14) 0.130(10) 0.121(9) 0.018(7) 0.012(9) 0.059(10)
C76 0.194(14) 0.131(11) 0.128(10) 0.035(9) 0.008(10) 0.024(10)
C78 0.204(15) 0.110(9) 0.110(9) -0.003(7) 0.020(9) -0.023(9)
C35 0.224(16) 0.140(11) 0.105(9) 0.000(9) 0.013(10) -0.004(11)
C10 0.186(14) 0.130(10) 0.130(9) -0.001(8) -0.004(9) -0.012(10)
C77 0.170(12) 0.121(10) 0.108(8) 0.014(7) 0.002(8) -0.027(9)
C52 0.213(16) 0.104(9) 0.136(10) 0.004(7) 0.051(10) -0.031(10)
C64 0.162(12) 0.136(10) 0.141(12) 0.020(9) -0.007(9) -0.013(9)
C7 0.167(12) 0.091(7) 0.163(11) 0.025(7) 0.031(9) 0.015(8)
C19 0.208(14) 0.117(9) 0.115(10) -0.012(7) 0.011(10) -0.006(9)
C40 0.152(10) 0.087(7) 0.167(11) 0.000(7) -0.036(9) 0.029(7)
C26 0.170(12) 0.125(10) 0.140(10) -0.009(8) 0.029(9) 0.023(9)
C23 0.162(11) 0.104(8) 0.153(11) -0.007(8) 0.011(9) -0.003(8)
C68 0.188(12) 0.104(8) 0.136(10) 0.013(7) 0.036(9) 0.024(8)
C84 0.180(13) 0.102(8) 0.139(10) 0.014(7) -0.025(10) 0.013(9)
C82 0.209(15) 0.162(12) 0.106(8) 0.024(8) -0.008(9) 0.012(12)
C49 0.165(11) 0.118(9) 0.138(9) -0.012(7) 0.015(8) -0.008(8)
C86 0.249(7) 0.124(4) 0.204(6) -0.019(4) -0.030(6) -0.006(5)
C87 0.249(7) 0.124(4) 0.204(6) -0.019(4) -0.030(6) -0.006(5)
C88 0.249(7) 0.124(4) 0.204(6) -0.019(4) -0.030(6) -0.006(5)
C89 0.249(7) 0.124(4) 0.204(6) -0.019(4) -0.030(6) -0.006(5)
C90 0.249(7) 0.124(4) 0.204(6) -0.019(4) -0.030(6) -0.006(5)
N10 0.249(7) 0.124(4) 0.204(6) -0.019(4) -0.030(6) -0.006(5)
C13 0.122(10) 0.183(15) 0.189(15) -0.049(13) -0.027(10) -0.026(10)
C83 0.149(11) 0.127(10) 0.155(11) 0.003(8) -0.016(9) -0.010(9)
C56 0.189(5) 0.133(4) 0.176(5) -0.006(3) -0.001(4) 0.018(4)
C2 0.200(16) 0.124(10) 0.163(12) 0.013(9) 0.018(12) -0.005(11)
C17 0.126(9) 0.219(16) 0.106(9) 0.028(10) -0.003(7) -0.015(10)
C14 0.190(11) 0.123(9) 0.197(14) 0.023(8) 0.029(10) -0.006(7)
C53 0.139(10) 0.147(11) 0.161(11) 0.042(9) 0.005(9) -0.008(9)
C37 0.207(14) 0.142(10) 0.131(10) 0.004(8) 0.039(9) 0.043(10)
C44 0.213(15) 0.110(9) 0.156(11) 0.000(8) -0.003(10) -0.021(9)
C3 0.236(18) 0.115(10) 0.170(13) 0.041(9) -0.015(14) -0.054(12)
C79 0.200(14) 0.129(10) 0.103(8) 0.011(7) -0.003(8) 0.020(9)
C60 0.189(5) 0.133(4) 0.176(5) -0.006(3) -0.001(4) 0.018(4)
C75 0.196(13) 0.159(12) 0.122(9) 0.042(9) 0.015(9) -0.020(10)
C63 0.177(13) 0.186(15) 0.128(11) 0.001(11) 0.004(9) 0.020(12)
C61 0.217(15) 0.159(13) 0.135(11) 0.003(10) -0.047(10) 0.010(11)
C1 0.235(15) 0.079(7) 0.138(9) 0.006(6) -0.009(10) -0.023(9)
C20 0.246(17) 0.131(10) 0.122(10) 0.021(8) -0.042(11) 0.019(11)
C8 0.180(13) 0.155(12) 0.154(11) 0.012(9) 0.030(10) -0.063(11)
C62 0.205(15) 0.177(13) 0.165(13) 0.001(13) -0.025(12) 0.015(11)
C31 0.203(14) 0.139(11) 0.117(10) 0.037(8) 0.002(10) 0.025(10)
C27 0.189(5) 0.133(4) 0.176(5) -0.006(3) -0.001(4) 0.018(4)
C25 0.236(15) 0.104(8) 0.153(11) 0.006(8) -0.039(11) 0.013(9)
C34 0.227(17) 0.165(13) 0.147(12) 0.011(10) -0.027(13) 0.058(12)
C15 0.190(11) 0.123(9) 0.197(14) 0.023(8) 0.029(10) -0.006(7)
C4 0.163(12) 0.121(9) 0.204(14) 0.051(10) 0.021(10) -0.024(9)
C74 0.138(11) 0.172(13) 0.186(13) 0.040(10) -0.009(9) 0.022(9)
C24 0.199(13) 0.117(9) 0.139(10) 0.001(8) -0.023(9) 0.003(9)
C28 0.188(16) 0.182(17) 0.130(12) 0.048(10) 0.012(10) 0.042(12)
C29 0.217(18) 0.134(11) 0.163(14) 0.053(10) 0.057(12) 0.060(12)
C30 0.152(4) 0.151(4) 0.151(4) -0.0001(10) 0.0007(10) 0.0004(10)
C59 0.189(5) 0.133(4) 0.176(5) -0.006(3) -0.001(4) 0.018(4)
C32 0.245(18) 0.160(12) 0.120(10) -0.002(9) 0.011(11) 0.078(12)
C57 0.189(5) 0.133(4) 0.176(5) -0.006(3) -0.001(4) 0.018(4)
C33 0.227(17) 0.192(14) 0.208(17) 0.025(13) 0.043(14) 0.122(13)
C58 0.189(5) 0.133(4) 0.176(5) -0.006(3) -0.001(4) 0.018(4)

loop_
_atom_type_symbol
_atom_type_description
_atom_type_scat_dispersion_real
_atom_type_scat_dispersion_imag
_atom_type_scat_source
C C 0.0033 0.0016 'International Tables Vol C Tables 4.2.6.8 and 6.1.1.4'
H H 0.0000 0.0000 'International Tables Vol C Tables 4.2.6.8 and 6.1.1.4'
Co Co 0.3494 0.9721 'International Tables Vol C Tables 4.2.6.8 and 6.1.1.4'
N N 0.0061 0.0033 'International Tables Vol C Tables 4.2.6.8 and 6.1.1.4'
Cl Cl 0.1484 0.1585 'International Tables Vol C Tables 4.2.6.8 and 6.1.1.4'
O O 0.0106 0.0060 'International Tables Vol C Tables 4.2.6.8 and 6.1.1.4'

loop_
_geom_angle_atom_site_label_1
_geom_angle_atom_site_label_2
_geom_angle_atom_site_label_3
_geom_angle
_geom_angle_site_symmetry_1
_geom_angle_site_symmetry_3
_geom_angle_publ_flag
N3 Co1 N1 92.6(4) . . ?
N3 Co1 N4 81.0(5) . . ?
N6 Co1 N3 93.0(4) . . ?
N6 Co1 N1 168.3(5) . . ?
N6 Co1 N4 96.3(4) . . ?
N2 Co1 N3 88.5(4) . . ?
N2 Co1 N6 93.2(4) . . ?
N2 Co1 N5 97.0(4) . . ?
N2 Co1 N1 76.7(5) . . ?
N2 Co1 N4 166.1(4) . . ?
N5 Co1 N3 168.2(5) . . ?
N5 Co1 N6 76.4(5) . . ?
N5 Co1 N1 98.8(4) . . ?
N5 Co1 N4 95.0(4) . . ?
N1 Co1 N4 94.7(5) . . ?
N11 Co2 N8 90.9(4) . . ?
N11 Co2 N9 95.4(5) . . ?
N11 Co2 N7 92.2(4) . . ?
N11 Co2 N12 77.3(4) . . ?
N11 Co2 N10 169.8(4) . . ?
N9 Co2 N8 91.7(4) . . ?
N9 Co2 N7 168.0(4) . . ?
N7 Co2 N8 78.8(5) . . ?
N12 Co2 N8 164.3(5) . . ?
N12 Co2 N9 99.6(4) . . ?
N12 Co2 N7 91.1(4) . . ?
N12 Co2 N10 97.3(4) . . ?
N10 Co2 N8 95.9(3) . . ?
N10 Co2 N9 76.8(4) . . ?
N10 Co2 N7 96.7(4) . . ?
C54 N3 Co1 109.7(10) . . ?
C55 N3 Co1 128.3(10) . . ?
C55 N3 C54 121.1(13) . . ?
C70 N6 Co1 126.7(9) . . ?
C70 N6 C66 118.5(10) . . ?
C66 N6 Co1 114.8(8) . . ?
C6 N2 Co1 121.2(9) . . ?
C10 N2 Co1 122.4(11) . . ?
C10 N2 C6 116.2(13) . . ?
C22 N11 Co2 128.0(8) . . ?
C23 N11 Co2 117.9(8) . . ?
C23 N11 C22 112.4(10) . . ?
C36 N8 Co2 112.6(10) . . ?
C40 N8 Co2 124.7(11) . . ?
C40 N8 C36 122.0(13) . . ?
C85 N9 Co2 124.3(9) . . ?
C84 N9 Co2 116.4(10) . . ?
C84 N9 C85 118.4(12) . . ?
C65 N5 Co1 118.2(10) . . ?
C65 N5 C61 119.3(12) . . ?
C61 N5 Co1 122.5(10) . . ?
C5 N1 Co1 116.2(10) . . ?
C5 N1 C1 120.9(12) . . ?
C1 N1 Co1 122.9(11) . . ?
C35 N7 Co2 117.0(11) . . ?
C31 N7 Co2 128.9(11) . . ?
C31 N7 C35 113.9(14) . . ?
C46 C47 C50 117.4(11) . . ?
C48 C47 C46 126.2(12) . . ?
C48 C47 C50 116.2(12) . . ?
C26 N12 Co2 118.7(9) . . ?
C26 N12 C30 119.8(11) . . ?
C30 N12 Co2 120.9(9) . . ?
C55 C51 C46 128.1(14) . . ?
C55 C51 C52 118.0(12) . . ?
C52 C51 C46 113.8(16) . . ?
N3 C54 C56 125.0(15) . . ?
N3 C54 C53 121.0(12) . . ?
C53 C54 C56 113.9(16) . . ?
C47 C46 C45 115.9(11) . . ?
C51 C46 C47 117.9(12) . . ?
C51 C46 C45 125.5(12) . . ?
N3 C55 C51 126.1(13) . . ?
N3 C55 H55 117.0 . . ?
C51 C55 H55 117.0 . . ?
C47 C50 H50 118.2 . . ?
C41 C50 C47 123.6(11) . . ?
C41 C50 H50 118.2 . . ?
C18 C11 C9 121.3(12) . . ?
C12 C11 C9 110.8(12) . . ?
C12 C11 C18 127.6(13) . . ?
N2 C6 C5 111.0(13) . . ?
C7 C6 N2 126.1(13) . . ?
C7 C6 C5 122.8(13) . . ?
C56 N4 Co1 110.6(10) . . ?
C60 N4 Co1 125.0(11) . . ?
C60 N4 C56 122.1(14) . . ?
C72 C71 C69 120.8(14) . . ?
C72 C71 C80 116.3(12) . . ?
C80 C71 C69 122.7(13) . . ?
C41 C42 C43 121.0(11) . . ?
C45 C42 C41 122.8(12) . . ?
C45 C42 C43 116.1(13) . . ?
C13 C16 C21 124.5(14) . . ?
C17 C16 C21 128.3(14) . . ?
C17 C16 C13 106.6(13) . . ?
C22 C21 C16 121.8(12) . . ?
C22 C21 C25 119.7(12) . . ?
C25 C21 C16 118.5(13) . . ?
C50 C41 C42 114.6(11) . . ?
C50 C41 C39 119.6(12) . . ?
C42 C41 C39 125.5(11) . . ?
C74 C73 C72 178.7(18) . . ?
N1 C5 C6 114.7(13) . . ?
C4 C5 N1 121.7(14) . . ?
C4 C5 C6 123.5(15) . . ?
N8 C36 C35 117.6(13) . . ?
N8 C36 C37 117.6(14) . . ?
C37 C36 C35 124.8(15) . . ?
C46 C45 H45 117.4 . . ?
C42 C45 C46 125.3(12) . . ?
C42 C45 H45 117.4 . . ?
C10 C9 C11 120.7(13) . . ?
C8 C9 C11 123.4(14) . . ?
C8 C9 C10 115.8(13) . . ?
C49 C48 C47 176.0(15) . . ?
N9 C85 H85 118.6 . . ?
C81 C85 N9 122.9(13) . . ?
C81 C85 H85 118.6 . . ?
C70 C69 C71 121.7(12) . . ?
C70 C69 C68 117.9(11) . . ?
C68 C69 C71 119.0(11) . . ?
N5 C65 C66 112.5(13) . . ?
N5 C65 C64 120.8(14) . . ?
C64 C65 C66 126.7(13) . . ?
C85 C81 C76 122.1(13) . . ?
C85 C81 C82 118.8(13) . . ?
C76 C81 C82 119.0(15) . . ?
N6 C70 C69 125.1(12) . . ?
N6 C70 H70 117.5 . . ?
C69 C70 H70 117.5 . . ?
C66 C67 H67 118.5 . . ?
C66 C67 C68 123.0(13) . . ?
C68 C67 H67 118.5 . . ?
C11 C18 C19 131.6(12) . . ?
C11 C18 C17 110.3(14) . . ?
C19 C18 C17 118.0(14) . . ?
C11 C12 H12 123.4 . . ?
C11 C12 C13 113.1(13) . . ?
C13 C12 H12 123.4 . . ?
N11 C22 H22 117.0 . . ?
C21 C22 N11 126.0(11) . . ?
C21 C22 H22 117.0 . . ?
C71 C72 C73 122.9(14) . . ?
C71 C72 C75 118.8(13) . . ?
C73 C72 C75 118.2(15) . . ?
C38 C39 C41 118.3(13) . . ?
C38 C39 C40 123.4(11) . . ?
C40 C39 C41 118.2(12) . . ?
C44 C43 C42 177.6(15) . . ?
N6 C66 C65 117.8(12) . . ?
N6 C66 C67 120.8(12) . . ?
C67 C66 C65 119.4(15) . . ?
C71 C80 H80 117.8 . . ?
C77 C80 C71 124.3(12) . . ?
C77 C80 H80 117.8 . . ?
C39 C38 H38 121.4 . . ?
C37 C38 C39 117.1(12) . . ?
C37 C38 H38 121.4 . . ?
C77 C76 C81 123.7(14) . . ?
C77 C76 C75 120.5(14) . . ?
C75 C76 C81 115.7(15) . . ?
C79 C78 C77 177.6(14) . . ?
N7 C35 C36 113.8(14) . . ?
N7 C35 C34 123.4(16) . . ?
C34 C35 C36 122.8(14) . . ?
N2 C10 C9 121.9(13) . . ?
N2 C10 H10 119.1 . . ?
C9 C10 H10 119.1 . . ?
C80 C77 C78 117.1(12) . . ?
C76 C77 C80 119.9(14) . . ?
C76 C77 C78 123.0(13) . . ?
C51 C52 H52 119.9 . . ?
C51 C52 C53 120.2(13) . . ?
C53 C52 H52 119.9 . . ?
C65 C64 H64 119.5 . . ?
C63 C64 C65 121.0(15) . . ?
C63 C64 H64 119.5 . . ?
C6 C7 H7 119.2 . . ?
C6 C7 C8 121.6(13) . . ?
C8 C7 H7 119.2 . . ?
C20 C19 C18 173.0(15) . . ?
N8 C40 C39 117.5(13) . . ?
N8 C40 H40 121.3 . . ?
C39 C40 H40 121.3 . . ?
N12 C26 C23 110.5(13) . . ?
N12 C26 C27 122.6(13) . . ?
C27 C26 C23 126.1(15) . . ?
N11 C23 C26 115.1(12) . . ?
N11 C23 C24 128.2(12) . . ?
C24 C23 C26 116.4(13) . . ?
C69 C68 H68 122.8 . . ?
C67 C68 C69 114.3(11) . . ?
C67 C68 H68 122.8 . . ?
N9 C84 C86 117.0(14) . . ?
N9 C84 C83 122.9(12) . . ?
C83 C84 C86 120.0(14) . . ?
C81 C82 H82 121.2 . . ?
C83 C82 C81 117.6(14) . . ?
C83 C82 H82 121.2 . . ?
C48 C49 H49 180.0 . . ?
C87 C86 C84 126.9(10) . . ?
C87 C86 N10 120.0 . . ?
N10 C86 C84 112.7(10) . . ?
C86 C87 H87 120.0 . . ?
C86 C87 C88 120.0 . . ?
C88 C87 H87 120.0 . . ?
C87 C88 H88 120.0 . . ?
C87 C88 C89 120.0 . . ?
C89 C88 H88 120.0 . . ?
C88 C89 H89 120.0 . . ?
C90 C89 C88 120.0 . . ?
C90 C89 H89 120.0 . . ?
C89 C90 H90 120.0 . . ?
N10 C90 C89 120.0 . . ?
N10 C90 H90 120.0 . . ?
C86 N10 Co2 116.5(6) . . ?
C90 N10 Co2 123.5(6) . . ?
C90 N10 C86 120.0 . . ?
C16 C13 C12 128.3(14) . . ?
C16 C13 C14 118.3(15) . . ?
C12 C13 C14 113.3(15) . . ?
C84 C83 C82 119.1(13) . . ?
C84 C83 H83 120.4 . . ?
C82 C83 H83 120.4 . . ?
N4 C56 C54 112.6(14) . . ?
C57 C56 C54 131.3(16) . . ?
C57 C56 N4 116.1(14) . . ?
C3 C2 H2 120.1 . . ?
C3 C2 C1 119.7(16) . . ?
C1 C2 H2 120.1 . . ?
C16 C17 C18 134.1(13) . . ?
C16 C17 H17 112.9 . . ?
C18 C17 H17 112.9 . . ?
C15 C14 C13 174.6(18) . . ?
C54 C53 H53 123.2 . . ?
C52 C53 C54 113.6(13) . . ?
C52 C53 H53 123.2 . . ?
C36 C37 H37 119.3 . . ?
C38 C37 C36 121.4(13) . . ?
C38 C37 H37 119.3 . . ?
C43 C44 H44 180.0 . . ?
C2 C3 H3 118.4 . . ?
C2 C3 C4 123.3(16) . . ?
C4 C3 H3 118.4 . . ?
C78 C79 H79 180.0 . . ?
N4 C60 H60 119.7 . . ?
N4 C60 C59 120.6(16) . . ?
C59 C60 H60 119.7 . . ?
C72 C75 H75 120.1 . . ?
C76 C75 C72 119.9(14) . . ?
C76 C75 H75 120.1 . . ?
C64 C63 H63 118.0 . . ?
C64 C63 C62 124.0(16) . . ?
C62 C63 H63 118.0 . . ?
N5 C61 H61 119.4 . . ?
N5 C61 C62 121.1(14) . . ?
C62 C61 H61 119.4 . . ?
N1 C1 H1 121.3 . . ?
C2 C1 N1 117.3(15) . . ?
C2 C1 H1 121.3 . . ?
C19 C20 H20 180.0 . . ?
C9 C8 H8 121.3 . . ?
C7 C8 C9 117.5(15) . . ?
C7 C8 H8 121.3 . . ?
C63 C62 H62 123.2 . . ?
C61 C62 C63 113.7(15) . . ?
C61 C62 H62 123.2 . . ?
N7 C31 H31 116.4 . . ?
C32 C31 N7 127.2(13) . . ?
C32 C31 H31 116.4 . . ?
C26 C27 H27 119.8 . . ?
C28 C27 C26 120.4(16) . . ?
C28 C27 H27 119.8 . . ?
C21 C25 H25 121.4 . . ?
C21 C25 C24 117.3(12) . . ?
C24 C25 H25 121.4 . . ?
C35 C34 H34 119.9 . . ?
C33 C34 C35 120.2(17) . . ?
C33 C34 H34 119.9 . . ?
C14 C15 H15 180.0 . . ?
C5 C4 C3 116.7(15) . . ?
C5 C4 H4 121.7 . . ?
C3 C4 H4 121.7 . . ?
C73 C74 H74 180.0 . . ?
C23 C24 C25 116.3(12) . . ?
C23 C24 H24 121.8 . . ?
C25 C24 H24 121.8 . . ?
C27 C28 H28 121.0 . . ?
C29 C28 C27 118.0(18) . . ?
C29 C28 H28 121.0 . . ?
C28 C29 H29 114.8 . . ?
C28 C29 C30 130.4(17) . . ?
C30 C29 H29 114.8 . . ?
N12 C30 H30 125.8 . . ?
C29 C30 N12 108.3(12) . . ?
C29 C30 H30 125.8 . . ?
C60 C59 H59 120.0 . . ?
C58 C59 C60 120.1(16) . . ?
C58 C59 H59 120.0 . . ?
C31 C32 H32 121.1 . . ?
C31 C32 C33 117.8(14) . . ?
C33 C32 H32 121.1 . . ?
C56 C57 H57 121.7 . . ?
C56 C57 C58 116.7(15) . . ?
C58 C57 H57 121.7 . . ?
C34 C33 C32 114.0(16) . . ?
C34 C33 H33 123.0 . . ?
C32 C33 H33 123.0 . . ?
C59 C58 C57 122.9(16) . . ?
C59 C58 H58 118.5 . . ?
C57 C58 H58 118.5 . . ?

loop_
_geom_bond_atom_site_label_1
_geom_bond_atom_site_label_2
_geom_bond_distance
_geom_bond_site_symmetry_2
_geom_bond_publ_flag
Co1 N3 2.146(11) . ?
Co1 N6 2.135(9) . ?
Co1 N2 2.114(11) . ?
Co1 N5 2.121(11) . ?
Co1 N1 2.175(10) . ?
Co1 N4 2.213(12) . ?
Co2 N11 2.109(10) . ?
Co2 N8 2.181(10) . ?
Co2 N9 2.143(12) . ?
Co2 N7 2.160(12) . ?
Co2 N12 2.119(11) . ?
Co2 N10 2.143(7) . ?
N3 C54 1.300(16) . ?
N3 C55 1.259(13) . ?
N6 C70 1.273(13) . ?
N6 C66 1.349(16) . ?
N2 C6 1.341(14) . ?
N2 C10 1.284(14) . ?
N11 C22 1.374(13) . ?
N11 C23 1.322(15) . ?
N8 C36 1.351(16) . ?
N8 C40 1.315(13) . ?
N9 C85 1.440(14) . ?
N9 C84 1.330(15) . ?
N5 C65 1.351(13) . ?
N5 C61 1.384(15) . ?
N1 C5 1.358(15) . ?
N1 C1 1.384(14) . ?
N7 C35 1.313(14) . ?
N7 C31 1.297(15) . ?
C47 C46 1.418(15) . ?
C47 C50 1.541(14) . ?
C47 C48 1.399(15) . ?
N12 C26 1.361(15) . ?
N12 C30 1.492(15) . ?
C51 C46 1.392(15) . ?
C51 C55 1.343(16) . ?
C51 C52 1.392(17) . ?
C54 C56 1.529(18) . ?
C54 C53 1.504(17) . ?
C46 C45 1.423(14) . ?
C55 H55 0.9500 . ?
C50 H50 0.9500 . ?
C50 C41 1.364(13) . ?
C11 C9 1.564(17) . ?
C11 C18 1.367(16) . ?
C11 C12 1.343(16) . ?
C6 C5 1.609(18) . ?
C6 C7 1.288(15) . ?
N4 C56 1.400(16) . ?
N4 C60 1.277(14) . ?
C71 C69 1.451(15) . ?
C71 C72 1.406(17) . ?
C71 C80 1.444(16) . ?
C42 C41 1.453(15) . ?
C42 C45 1.345(14) . ?
C42 C43 1.618(18) . ?
C16 C21 1.427(16) . ?
C16 C13 1.388(18) . ?
C16 C17 1.368(17) . ?
C21 C22 1.335(14) . ?
C21 C25 1.369(15) . ?
C41 C39 1.505(15) . ?
C73 C72 1.473(19) . ?
C73 C74 1.194(18) . ?
C5 C4 1.344(16) . ?
C36 C35 1.60(2) . ?
C36 C37 1.403(16) . ?
C45 H45 0.9500 . ?
C9 C10 1.504(17) . ?
C9 C8 1.375(15) . ?
C48 C49 1.151(14) . ?
C85 H85 0.9500 . ?
C85 C81 1.305(15) . ?
C69 C70 1.394(14) . ?
C69 C68 1.437(15) . ?
C65 C66 1.481(17) . ?
C65 C64 1.376(16) . ?
C81 C76 1.434(17) . ?
C81 C82 1.473(17) . ?
C70 H70 0.9500 . ?
C67 H67 0.9500 . ?
C67 C66 1.361(16) . ?
C67 C68 1.381(15) . ?
C18 C19 1.390(18) . ?
C18 C17 1.399(17) . ?
C12 H12 0.9500 . ?
C12 C13 1.450(18) . ?
C22 H22 0.9500 . ?
C72 C75 1.559(14) . ?
C39 C38 1.336(15) . ?
C39 C40 1.383(16) . ?
C43 C44 1.149(16) . ?
C80 H80 0.9500 . ?
C80 C77 1.423(15) . ?
C38 H38 0.9500 . ?
C38 C37 1.325(15) . ?
C76 C77 1.384(17) . ?
C76 C75 1.387(17) . ?
C78 C77 1.469(19) . ?
C78 C79 1.180(17) . ?
C35 C34 1.362(18) . ?
C10 H10 0.9500 . ?
C52 H52 0.9500 . ?
C52 C53 1.414(16) . ?
C64 H64 0.9500 . ?
C64 C63 1.270(16) . ?
C7 H7 0.9500 . ?
C7 C8 1.364(16) . ?
C19 C20 1.158(13) . ?
C40 H40 0.9500 . ?
C26 C23 1.595(16) . ?
C26 C27 1.414(17) . ?
C23 C24 1.353(15) . ?
C68 H68 0.9500 . ?
C84 C86 1.512(14) . ?
C84 C83 1.377(16) . ?
C82 H82 0.9500 . ?
C82 C83 1.426(16) . ?
C49 H49 0.9500 . ?
C86 C87 1.3900 . ?
C86 N10 1.3900 . ?
C87 H87 0.9500 . ?
C87 C88 1.3900 . ?
C88 H88 0.9500 . ?
C88 C89 1.3900 . ?
C89 H89 0.9500 . ?
C89 C90 1.3900 . ?
C90 H90 0.9500 . ?
C90 N10 1.3900 . ?
C13 C14 1.602(19) . ?
C83 H83 0.9500 . ?
C56 C57 1.377(17) . ?
C2 H2 0.9500 . ?
C2 C3 1.349(19) . ?
C2 C1 1.364(16) . ?
C17 H17 0.9500 . ?
C14 C15 1.192(18) . ?
C53 H53 0.9500 . ?
C37 H37 0.9500 . ?
C44 H44 0.9500 . ?
C3 H3 0.9500 . ?
C3 C4 1.360(18) . ?
C79 H79 0.9500 . ?
C60 H60 0.9500 . ?
C60 C59 1.323(17) . ?
C75 H75 0.9500 . ?
C63 H63 0.9500 . ?
C63 C62 1.436(18) . ?
C61 H61 0.9500 . ?
C61 C62 1.427(18) . ?
C1 H1 0.9500 . ?
C20 H20 0.9500 . ?
C8 H8 0.9500 . ?
C62 H62 0.9500 . ?
C31 H31 0.9500 . ?
C31 C32 1.286(16) . ?
C27 H27 0.9500 . ?
C27 C28 1.318(18) . ?
C25 H25 0.9500 . ?
C25 C24 1.439(15) . ?
C34 H34 0.9500 . ?
C34 C33 1.321(13) . ?
C15 H15 0.9500 . ?
C4 H4 0.9500 . ?
C74 H74 0.9500 . ?
C24 H24 0.9500 . ?
C28 H28 0.9500 . ?
C28 C29 1.298(19) . ?
C29 H29 0.9500 . ?
C29 C30 1.471(19) . ?
C30 H30 0.9500 . ?
C59 H59 0.9500 . ?
C59 C58 1.273(17) . ?
C32 H32 0.9500 . ?
C32 C33 1.420(19) . ?
C57 H57 0.9500 . ?
C57 C58 1.390(16) . ?
C33 H33 0.9500 . ?
C58 H58 0.9500 . ?

loop_
_geom_torsion_atom_site_label_1
_geom_torsion_atom_site_label_2
_geom_torsion_atom_site_label_3
_geom_torsion_atom_site_label_4
_geom_torsion
_geom_torsion_site_symmetry_1
_geom_torsion_site_symmetry_2
_geom_torsion_site_symmetry_3
_geom_torsion_site_symmetry_4
_geom_torsion_publ_flag
Co1 N3 C54 C56 6.5(15) . . . . ?
Co1 N3 C54 C53 -168.6(8) . . . . ?
Co1 N3 C55 C51 165.0(10) . . . . ?
Co1 N6 C70 C69 171.3(9) . . . . ?
Co1 N6 C66 C65 -6.0(17) . . . . ?
Co1 N6 C66 C67 -169.6(12) . . . . ?
Co1 N2 C6 C5 3.1(13) . . . . ?
Co1 N2 C6 C7 -174.4(11) . . . . ?
Co1 N2 C10 C9 168.3(8) . . . . ?
Co1 N5 C65 C66 -3.1(15) . . . . ?
Co1 N5 C65 C64 175.8(10) . . . . ?
Co1 N5 C61 C62 -176.6(11) . . . . ?
Co1 N1 C5 C6 4.9(14) . . . . ?
Co1 N1 C5 C4 -179.7(11) . . . . ?
Co1 N1 C1 C2 -178.2(9) . . . . ?
Co1 N4 C56 C54 10.7(14) . . . . ?
Co1 N4 C56 C57 -168.5(10) . . . . ?
Co1 N4 C60 C59 174.5(10) . . . . ?
Co2 N11 C22 C21 163.9(11) . . . . ?
Co2 N11 C23 C26 5.6(15) . . . . ?
Co2 N11 C23 C24 -168.8(12) . . . . ?
Co2 N8 C36 C35 4.7(14) . . . . ?
Co2 N8 C36 C37 -174.3(9) . . . . ?
Co2 N8 C40 C39 165.8(8) . . . . ?
Co2 N9 C85 C81 164.9(10) . . . . ?
Co2 N9 C84 C86 6.3(13) . . . . ?
Co2 N9 C84 C83 -169.8(10) . . . . ?
Co2 N7 C35 C36 2.5(15) . . . . ?
Co2 N7 C35 C34 -179.2(12) . . . . ?
Co2 N7 C31 C32 176.7(13) . . . . ?
Co2 N12 C26 C23 7.2(14) . . . . ?
Co2 N12 C26 C27 -163.0(10) . . . . ?
Co2 N12 C30 C29 164.5(8) . . . . ?
N3 C54 C56 N4 -12.5(19) . . . . ?
N3 C54 C56 C57 166.5(15) . . . . ?
N3 C54 C53 C52 0.4(16) . . . . ?
N2 C6 C5 N1 -5.1(16) . . . . ?
N2 C6 C5 C4 179.5(13) . . . . ?
N2 C6 C7 C8 1(2) . . . . ?
N11 C23 C24 C25 4(2) . . . . ?
N8 C36 C35 N7 -5.0(18) . . . . ?
N8 C36 C35 C34 176.7(14) . . . . ?
N8 C36 C37 C38 10(2) . . . . ?
N9 C85 C81 C76 -172.3(11) . . . . ?
N9 C85 C81 C82 2.8(18) . . . . ?
N9 C84 C86 C87 178.0(8) . . . . ?
N9 C84 C86 N10 -8.9(13) . . . . ?
N9 C84 C83 C82 5(2) . . . . ?
N5 C65 C66 N6 6.0(19) . . . . ?
N5 C65 C66 C67 169.9(13) . . . . ?
N5 C65 C64 C63 -1(2) . . . . ?
N5 C61 C62 C63 2(2) . . . . ?
N1 C5 C4 C3 -5(2) . . . . ?
N7 C35 C34 C33 -11(3) . . . . ?
N7 C31 C32 C33 16(3) . . . . ?
C47 C46 C45 C42 2.9(16) . . . . ?
C47 C50 C41 C42 6.1(15) . . . . ?
C47 C50 C41 C39 -167.8(10) . . . . ?
N12 C26 C23 N11 -8.2(16) . . . . ?
N12 C26 C23 C24 166.9(12) . . . . ?
N12 C26 C27 C28 -6(2) . . . . ?
C51 C46 C45 C42 -167.0(12) . . . . ?
C51 C52 C53 C54 -0.8(16) . . . . ?
C54 N3 C55 C51 -3(2) . . . . ?
C54 C56 C57 C58 175.6(13) . . . . ?
C46 C47 C50 C41 -6.0(15) . . . . ?
C46 C51 C55 N3 -172.0(12) . . . . ?
C46 C51 C52 C53 174.9(10) . . . . ?
C55 N3 C54 C56 176.6(11) . . . . ?
C55 N3 C54 C53 1.5(18) . . . . ?
C55 C51 C46 C47 -41.7(18) . . . . ?
C55 C51 C46 C45 128.0(14) . . . . ?
C55 C51 C52 C53 -0.4(18) . . . . ?
C50 C47 C46 C51 171.9(10) . . . . ?
C50 C47 C46 C45 1.2(14) . . . . ?
C50 C41 C39 C38 -38.2(16) . . . . ?
C50 C41 C39 C40 138.0(12) . . . . ?
C11 C9 C10 N2 -167.9(11) . . . . ?
C11 C9 C8 C7 170.6(12) . . . . ?
C11 C18 C17 C16 1(2) . . . . ?
C11 C12 C13 C16 -1(2) . . . . ?
C11 C12 C13 C14 -176.6(12) . . . . ?
C6 N2 C10 C9 -7.3(17) . . . . ?
C6 C5 C4 C3 170.0(13) . . . . ?
C6 C7 C8 C9 3(2) . . . . ?
N4 C56 C57 C58 -5(2) . . . . ?
N4 C60 C59 C58 -11(2) . . . . ?
C71 C69 C70 N6 -165.5(14) . . . . ?
C71 C69 C68 C67 168.7(13) . . . . ?
C71 C72 C75 C76 2.0(17) . . . . ?
C71 C80 C77 C76 3.6(18) . . . . ?
C71 C80 C77 C78 -178.9(10) . . . . ?
C42 C41 C39 C38 148.7(12) . . . . ?
C42 C41 C39 C40 -35.1(16) . . . . ?
C16 C21 C22 N11 -175.2(13) . . . . ?
C16 C21 C25 C24 176.3(13) . . . . ?
C21 C16 C13 C12 173.1(13) . . . . ?
C21 C16 C13 C14 -11(2) . . . . ?
C21 C16 C17 C18 -172.7(14) . . . . ?
C21 C25 C24 C23 -1(2) . . . . ?
C41 C42 C45 C46 -2.9(16) . . . . ?
C41 C39 C38 C37 177.4(12) . . . . ?
C41 C39 C40 N8 -170.7(10) . . . . ?
C73 C72 C75 C76 178.7(11) . . . . ?
C5 N1 C1 C2 2.0(17) . . . . ?
C5 C6 C7 C8 -176.0(12) . . . . ?
C36 N8 C40 C39 -4.1(18) . . . . ?
C36 C35 C34 C33 166.6(15) . . . . ?
C45 C42 C41 C50 -1.8(15) . . . . ?
C45 C42 C41 C39 171.6(10) . . . . ?
C9 C11 C18 C19 -11(2) . . . . ?
C9 C11 C18 C17 172.5(11) . . . . ?
C9 C11 C12 C13 -173.1(11) . . . . ?
C48 C47 C46 C51 -12.7(18) . . . . ?
C48 C47 C46 C45 176.6(11) . . . . ?
C48 C47 C50 C41 178.2(11) . . . . ?
C85 N9 C84 C86 176.3(9) . . . . ?
C85 N9 C84 C83 0.1(18) . . . . ?
C85 C81 C76 C77 -41.1(19) . . . . ?
C85 C81 C76 C75 136.6(14) . . . . ?
C85 C81 C82 C83 2.3(17) . . . . ?
C69 C71 C72 C73 -5.6(19) . . . . ?
C69 C71 C72 C75 171.0(10) . . . . ?
C69 C71 C80 C77 -173.4(11) . . . . ?
C65 N5 C61 C62 0(2) . . . . ?
C65 C64 C63 C62 4(3) . . . . ?
C81 C76 C77 C80 172.1(11) . . . . ?
C81 C76 C77 C78 -5(2) . . . . ?
C81 C76 C75 C72 -175.0(11) . . . . ?
C81 C82 C83 C84 -6.0(18) . . . . ?
C70 N6 C66 C65 171.5(12) . . . . ?
C70 N6 C66 C67 8(2) . . . . ?
C70 C69 C68 C67 1.8(18) . . . . ?
C18 C11 C9 C10 -41.0(17) . . . . ?
C18 C11 C9 C8 140.2(14) . . . . ?
C18 C11 C12 C13 0(2) . . . . ?
C12 C11 C9 C10 132.5(13) . . . . ?
C12 C11 C9 C8 -46.3(17) . . . . ?
C12 C11 C18 C19 177.1(15) . . . . ?
C12 C11 C18 C17 0(2) . . . . ?
C22 N11 C23 C26 171.7(11) . . . . ?
C22 N11 C23 C24 -3(2) . . . . ?
C22 C21 C25 C24 -1(2) . . . . ?
C72 C71 C69 C70 -49.5(19) . . . . ?
C72 C71 C69 C68 144.1(13) . . . . ?
C72 C71 C80 C77 1.2(18) . . . . ?
C39 C38 C37 C36 -9(2) . . . . ?
C43 C42 C41 C50 174.0(9) . . . . ?
C43 C42 C41 C39 -12.6(16) . . . . ?
C43 C42 C45 C46 -178.8(9) . . . . ?
C66 N6 C70 C69 -6(2) . . . . ?
C66 C65 C64 C63 178.0(15) . . . . ?
C66 C67 C68 C69 0(2) . . . . ?
C80 C71 C69 C70 124.8(14) . . . . ?
C80 C71 C69 C68 -41.5(18) . . . . ?
C80 C71 C72 C73 179.7(11) . . . . ?
C80 C71 C72 C75 -3.7(17) . . . . ?
C38 C39 C40 N8 5.2(19) . . . . ?
C76 C81 C82 C83 177.6(11) . . . . ?
C35 N7 C31 C32 -8(2) . . . . ?
C35 C36 C37 C38 -168.5(13) . . . . ?
C35 C34 C33 C32 18(2) . . . . ?
C10 N2 C6 C5 178.6(10) . . . . ?
C10 N2 C6 C7 1(2) . . . . ?
C10 C9 C8 C7 -8.2(18) . . . . ?
C77 C76 C75 C72 2.8(18) . . . . ?
C52 C51 C46 C47 143.5(11) . . . . ?
C52 C51 C46 C45 -46.8(17) . . . . ?
C52 C51 C55 N3 3(2) . . . . ?
C64 C65 C66 N6 -172.8(13) . . . . ?
C64 C65 C66 C67 -9(2) . . . . ?
C64 C63 C62 C61 -4(2) . . . . ?
C7 C6 C5 N1 172.4(13) . . . . ?
C7 C6 C5 C4 -3(2) . . . . ?
C19 C18 C17 C16 -176.7(15) . . . . ?
C40 N8 C36 C35 175.8(11) . . . . ?
C40 N8 C36 C37 -3.3(19) . . . . ?
C40 C39 C38 C37 2(2) . . . . ?
C26 N12 C30 C29 -6.6(16) . . . . ?
C26 C23 C24 C25 -170.8(12) . . . . ?
C26 C27 C28 C29 3(2) . . . . ?
C23 N11 C22 C21 -1(2) . . . . ?
C23 C26 C27 C28 -174.8(13) . . . . ?
C68 C69 C70 N6 1(2) . . . . ?
C68 C67 C66 N6 -5(2) . . . . ?
C68 C67 C66 C65 -168.6(13) . . . . ?
C84 N9 C85 C81 -4.2(18) . . . . ?
C84 C86 C87 C88 172.6(10) . . . . ?
C84 C86 N10 Co2 7.2(8) . . . . ?
C84 C86 N10 C90 -173.6(8) . . . . ?
C82 C81 C76 C77 143.8(13) . . . . ?
C82 C81 C76 C75 -38.5(16) . . . . ?
C86 C84 C83 C82 -171.1(10) . . . . ?
C86 C87 C88 C89 0.0 . . . . ?
C87 C86 N10 Co2 -179.2(6) . . . . ?
C87 C86 N10 C90 0.0 . . . . ?
C87 C88 C89 C90 0.0 . . . . ?
C88 C89 C90 N10 0.0 . . . . ?
C89 C90 N10 Co2 179.2(6) . . . . ?
C89 C90 N10 C86 0.0 . . . . ?
N10 C86 C87 C88 0.0 . . . . ?
C13 C16 C21 C22 -42(2) . . . . ?
C13 C16 C21 C25 140.4(15) . . . . ?
C13 C16 C17 C18 -1(2) . . . . ?
C83 C84 C86 C87 -5.7(15) . . . . ?
C83 C84 C86 N10 167.4(10) . . . . ?
C56 C54 C53 C52 -175.2(10) . . . . ?
C56 N4 C60 C59 14(2) . . . . ?
C56 C57 C58 C59 8(2) . . . . ?
C2 C3 C4 C5 8(2) . . . . ?
C17 C16 C21 C22 128.0(16) . . . . ?
C17 C16 C21 C25 -50(2) . . . . ?
C17 C16 C13 C12 1(2) . . . . ?
C17 C16 C13 C14 177.0(11) . . . . ?
C53 C54 C56 N4 162.9(11) . . . . ?
C53 C54 C56 C57 -18(2) . . . . ?
C37 C36 C35 N7 174.0(13) . . . . ?
C37 C36 C35 C34 -4(2) . . . . ?
C3 C2 C1 N1 1(2) . . . . ?
C60 N4 C56 C54 174.1(12) . . . . ?
C60 N4 C56 C57 -5(2) . . . . ?
C60 C59 C58 C57 0(2) . . . . ?
C75 C76 C77 C80 -5.4(19) . . . . ?
C75 C76 C77 C78 177.2(11) . . . . ?
C61 N5 C65 C66 -179.9(13) . . . . ?
C61 N5 C65 C64 -1(2) . . . . ?
C1 N1 C5 C6 -175.3(9) . . . . ?
C1 N1 C5 C4 0(2) . . . . ?
C1 C2 C3 C4 -6(3) . . . . ?
C8 C9 C10 N2 11.0(18) . . . . ?
C31 N7 C35 C36 -173.6(11) . . . . ?
C31 N7 C35 C34 5(2) . . . . ?
C31 C32 C33 C34 -20(3) . . . . ?
C27 C26 C23 N11 161.5(13) . . . . ?
C27 C26 C23 C24 -23.3(19) . . . . ?
C27 C28 C29 C30 -2(3) . . . . ?
C25 C21 C22 N11 3(2) . . . . ?
C28 C29 C30 N12 4(2) . . . . ?
C30 N12 C26 C23 178.4(10) . . . . ?
C30 N12 C26 C27 8.2(19) . . . . ?

loop_
_smtbx_masks_void_nr
_smtbx_masks_void_average_x
_smtbx_masks_void_average_y
_smtbx_masks_void_average_z
_smtbx_masks_void_volume
_smtbx_masks_void_count_electrons
_smtbx_masks_void_content
1 0.000 0.000 0.000 30.4 0.0 '2.667 acetonitrile'
2 -0.801 -0.434 0.250 3312.1 1221.8 '16 ClO4'
3 0.000 0.000 0.500 30.4 0.0 '2.667 acetonitrile'
4 -0.474 -0.902 0.750 3312.1 1220.6 '16 ClO4'
5 0.046 0.146 0.101 30.5 0.0 '2.667 acetonitrile'
6 -0.046 0.146 0.399 30.5 0.0 '2.667 acetonitrile'
7 0.046 0.854 0.601 30.5 0.0 '2.667 acetonitrile'
8 -0.046 0.854 0.899 30.5 0.0 '2.667 acetonitrile'
9 0.454 0.354 0.601 30.5 0.0 '2.667 acetonitrile'
10 0.500 0.500 0.500 30.4 0.0 '2.667 acetonitrile'
11 0.500 0.500 0.000 30.4 0.0 '2.667 acetonitrile'
12 0.454 0.646 0.101 30.5 0.0 '2.667 acetonitrile'
13 0.546 0.354 0.899 30.5 0.0 '2.667 acetonitrile'
14 0.546 0.646 0.399 30.5 0.0 '2.667 acetonitrile'
